data_4078919
loop_
_publ_author_name
'Bhargava, Suresh K.'
'Priv\'er, Steven H.'
'Willis, Anthony C.'
'Bennett, Martin A.'

_publ_section_title
;
 Preparation, Structure, and Reactivity of Dipalladium(I) Complexes
 Containing the Carbanion 2-C6F4PPh2: Coexistence of Distinct,
 Noninterconverting Head-to-Head [Dipalladium(0/II)] and Head-to-Tail
 [Dipalladium(I)] Species
;
_journal_issue 15
_journal_name_full Organometallics
_journal_page_first 5561
_journal_paper_doi 10.1021/om300525p
_journal_volume 31
_journal_year 2012
_chemical_compound_source 'from RMITU'
_chemical_formula_moiety 'C72 H50 F8 I P4 Pt2 +, P F6 -, 2(C H2 Cl2)'
_chemical_formula_sum 'C74 H54 Cl4 F14 I P5 Pt2'
_chemical_formula_weight 2022.98
_space_group_IT_number 2
_symmetry_cell_setting triclinic
_symmetry_space_group_name_Hall '-P 1'
_symmetry_space_group_name_H-M 'P -1'
_atom_sites_solution_hydrogens geom
_atom_sites_solution_primary direct
_audit_creation_date 10-05-31
_audit_creation_method CRYSTALS_ver_12.87
_audit_update_record
;
2010-05-31- Report on C74 H54 Cl4 F14 I P5 Pt2 
             by   Anthony C. Willis
             for  Steven Priver and Martin Bennett

2010-06-01- passes checkcif tests with minor warnings  
;
_cell_angle_alpha 106.5093(10)
_cell_angle_beta 93.0296(12)
_cell_angle_gamma 105.5032(10)
_cell_formula_units_Z 2
_cell_length_a 12.8010(2)
_cell_length_b 14.8766(3)
_cell_length_c 20.1361(4)
_cell_measurement_reflns_used 45552
_cell_measurement_temperature 200
_cell_measurement_theta_max 27.5
_cell_measurement_theta_min 2.6
_cell_volume 3508.17(12)
_computing_cell_refinement 'DENZO/SCALEPACK (Otwinowski & Minor, 1997)'
_computing_data_collection 'COLLECT (Nonius, 2001).'
_computing_data_reduction 'DENZO/SCALEPACK (Otwinowski & Minor, 1997)'
_computing_molecular_graphics
; 
ORTEP-II (Johnson 1976) in teXsan (MSC, 1992-1997)
;
_computing_publication_material 'CRYSTALS (Betteridge et al., 2003)'
_computing_structure_refinement 'CRYSTALS (Betteridge et al., 2003)'
_computing_structure_solution 'SIR92 (Altomare et al., 1994)'
_diffrn_ambient_temperature 200
_diffrn_measured_fraction_theta_full 0.997
_diffrn_measured_fraction_theta_max 0.997
_diffrn_measurement_device 'Nonius KappaCCD'
_diffrn_measurement_device_type Area
_diffrn_measurement_method ' \f and \w scans with CCD '
_diffrn_radiation_monochromator graphite
_diffrn_radiation_type 'Mo K\a'
_diffrn_radiation_wavelength 0.71073
_diffrn_reflns_av_R_equivalents 0.076
_diffrn_reflns_limit_h_max 16
_diffrn_reflns_limit_h_min -16
_diffrn_reflns_limit_k_max 19
_diffrn_reflns_limit_k_min -19
_diffrn_reflns_limit_l_max 26
_diffrn_reflns_limit_l_min -26
_diffrn_reflns_number 60765
_diffrn_reflns_theta_full 27.468
_diffrn_reflns_theta_max 27.468
_diffrn_reflns_theta_min 2.546
_diffrn_standards_number 0
_exptl_absorpt_coefficient_mu 4.772
_exptl_absorpt_correction_T_max 0.648
_exptl_absorpt_correction_T_min 0.291
_exptl_absorpt_correction_type integration
_exptl_absorpt_process_details
;
via Gaussian method (Coppens, 1970) implemented in maXus (2000)
;
_exptl_crystal_colour yellow
_exptl_crystal_density_diffrn 1.915
_exptl_crystal_density_method 'not measured'
_exptl_crystal_description plate
_exptl_crystal_F_000 1952
_exptl_crystal_size_max 0.290
_exptl_crystal_size_mid 0.220
_exptl_crystal_size_min 0.020
_refine_diff_density_max 2.18
_refine_diff_density_min -1.82
_refine_ls_extinction_method None
_refine_ls_goodness_of_fit_ref 0.9763
_refine_ls_hydrogen_treatment constr
_refine_ls_matrix_type full
_refine_ls_number_parameters 902
_refine_ls_number_reflns 16027
_refine_ls_number_restraints 0
_refine_ls_R_factor_all 0.0740
_refine_ls_R_factor_gt 0.0583
_refine_ls_shift/su_max 0.0035730
_refine_ls_shift/su_mean 0.0001
_refine_ls_structure_factor_coef Fsqd
_refine_ls_weighting_details
;
 Method, part 1, Chebychev polynomial, (Watkin, 1994, Prince, 1982) 
 [weight] = 1.0/[A~0~*T~0~(x)+A~1~*T~1~(x) ... +A~n-1~]*T~n-1~(x)] 
 where A~i~ are the Chebychev coefficients listed below and x= Fcalc/Fmax 
 Method = Robust Weighting (Prince, 1982) 
 W = [weight] * [1-(deltaF/6*sigmaF)^2^]^2^ 
 A~i~ are: 
 7.69 7.49 2.57 
;
_refine_ls_weighting_scheme calc
_refine_ls_wR_factor_all 0.1118
_refine_ls_wR_factor_gt 0.1047
_refine_ls_wR_factor_ref 0.1118
_reflns_limit_h_max 16
_reflns_limit_h_min -16
_reflns_limit_k_max 18
_reflns_limit_k_min -19
_reflns_limit_l_max 26
_reflns_limit_l_min 0
_reflns_number_gt 13226
_reflns_number_total 16029
_reflns_threshold_expression I>2.0\s(I)
_oxford_diffrn_Wilson_B_factor 1.62
_oxford_diffrn_Wilson_scale 139.11
_oxford_refine_ls_r_factor_ref 0.0740
_oxford_refine_ls_scale 0.102983(19)
_oxford_reflns_number_all 16027
_oxford_reflns_threshold_expression_ref I>-10.0\s(I)
_oxford_structure_analysis_title '5281527 ben1004a'
_cod_data_source_file om300525p_si_001.cif
_cod_data_source_block complex11
_cod_depositor_comments
;
The following automatic conversions were performed:

'_symmetry_cell_setting' value 'Triclinic' changed to 'triclinic'
according to /home/saulius/struct/CIF-dictionaries/cif_core.dic
dictionary named 'cif_core.dic' version 2.4.2 from 2011-04-26.

Automatic conversion script
Id: cif_fix_values 1891 2012-01-12 08:04:46Z andrius 
;
_cod_original_sg_symbol_H-M 'P -1 '
_cod_database_code 4078919

loop_
_symmetry_equiv_pos_as_xyz
x,y,z
-x,-y,-z

loop_
_atom_site_label
_atom_site_type_symbol
_atom_site_fract_x
_atom_site_fract_y
_atom_site_fract_z
_atom_site_U_iso_or_equiv
_atom_site_occupancy
_atom_site_adp_type
_atom_site_refinement_flags_posn
Pt1 Pt 0.31105(3) 0.30143(3) 0.892865(19) 0.0174 1.0000 Uani .
Pt2 Pt 0.44569(3) 0.25561(3) 0.78083(2) 0.0197 1.0000 Uani .
I1 I 0.51823(5) 0.41255(4) 0.89791(3) 0.0229 1.0000 Uani .
Cl1 Cl 0.0133(5) 0.4679(4) 0.3079(3) 0.0925 1.0000 Uani .
Cl2 Cl 0.0119(5) 0.5836(4) 0.4492(3) 0.0952 1.0000 Uani .
Cl3 Cl 0.7304(5) 0.4604(4) 0.4525(3) 0.1003 1.0000 Uani .
Cl4 Cl 0.7143(7) 0.2768(4) 0.3512(4) 0.1434 1.0000 Uani .
P1 P 0.37066(19) 0.17728(17) 0.92028(13) 0.0199 1.0000 Uani .
P2 P 0.3351(2) 0.32946(18) 0.73061(13) 0.0216 1.0000 Uani .
P3 P 0.13552(19) 0.26031(17) 0.91972(13) 0.0193 1.0000 Uani .
P4 P 0.4539(2) 0.13862(18) 0.67906(13) 0.0237 1.0000 Uani .
P5 P 0.1605(3) 0.2450(3) 0.3891(2) 0.0543 1.0000 Uani .
F1 F 0.2739(10) 0.2512(9) 0.4278(7) 0.1329 1.0000 Uani .
F2 F 0.1080(13) 0.2561(10) 0.4594(7) 0.1384 1.0000 Uani .
F3 F 0.1218(9) 0.1288(6) 0.3726(5) 0.0837 1.0000 Uani .
F4 F 0.0482(8) 0.2381(9) 0.3503(8) 0.1147 1.0000 Uani .
F5 F 0.2123(10) 0.2299(9) 0.3182(6) 0.1051 1.0000 Uani .
F6 F 0.1998(8) 0.3599(7) 0.4040(8) 0.1172 1.0000 Uani .
F13 F 0.6867(5) 0.2352(5) 0.7716(4) 0.0364 1.0000 Uani .
F14 F 0.8138(5) 0.1732(6) 0.8456(4) 0.0491 1.0000 Uani .
F15 F 0.7458(5) 0.1135(6) 0.9560(4) 0.0507 1.0000 Uani .
F16 F 0.5492(5) 0.1117(5) 0.9894(4) 0.0395 1.0000 Uani .
F43 F 0.2460(5) 0.4904(4) 0.9777(3) 0.0304 1.0000 Uani .
F44 F 0.2026(6) 0.6375(5) 0.9416(4) 0.0420 1.0000 Uani .
F45 F 0.2120(7) 0.6439(5) 0.8082(4) 0.0478 1.0000 Uani .
F46 F 0.2709(6) 0.5077(5) 0.7138(3) 0.0381 1.0000 Uani .
C11 C 0.5079(8) 0.1775(7) 0.8977(5) 0.0215 1.0000 Uani .
C12 C 0.5412(8) 0.2048(7) 0.8390(5) 0.0235 1.0000 Uani .
C13 C 0.6466(8) 0.2046(7) 0.8240(6) 0.0302 1.0000 Uani .
C14 C 0.7160(8) 0.1749(8) 0.8649(6) 0.0323 1.0000 Uani .
C15 C 0.6808(8) 0.1444(8) 0.9184(6) 0.0315 1.0000 Uani .
C16 C 0.5772(9) 0.1444(8) 0.9351(6) 0.0291 1.0000 Uani .
C21 C 0.2965(7) 0.0489(7) 0.8775(5) 0.0213 1.0000 Uani .
C22 C 0.2235(8) 0.0241(7) 0.8173(5) 0.0235 1.0000 Uani .
C23 C 0.1725(9) -0.0747(7) 0.7785(6) 0.0277 1.0000 Uani .
C24 C 0.1946(10) -0.1465(8) 0.8008(6) 0.0379 1.0000 Uani .
C25 C 0.2678(10) -0.1226(7) 0.8624(7) 0.0456 1.0000 Uani .
C26 C 0.3218(9) -0.0270(8) 0.8982(6) 0.0350 1.0000 Uani .
C31 C 0.3859(8) 0.1981(7) 1.0145(5) 0.0202 1.0000 Uani .
C32 C 0.3240(8) 0.1362(8) 1.0481(6) 0.0281 1.0000 Uani .
C33 C 0.3401(9) 0.1594(9) 1.1195(6) 0.0397 1.0000 Uani .
C34 C 0.4160(10) 0.2460(9) 1.1606(6) 0.0426 1.0000 Uani .
C35 C 0.4765(10) 0.3106(8) 1.1279(6) 0.0354 1.0000 Uani .
C36 C 0.4626(9) 0.2865(8) 1.0564(6) 0.0322 1.0000 Uani .
C41 C 0.2939(7) 0.4242(6) 0.7959(5) 0.0180 1.0000 Uani .
C42 C 0.2813(7) 0.4161(6) 0.8641(5) 0.0200 1.0000 Uani .
C43 C 0.2541(7) 0.4912(7) 0.9109(5) 0.0209 1.0000 Uani .
C44 C 0.2305(8) 0.5679(7) 0.8943(6) 0.0263 1.0000 Uani .
C45 C 0.2356(9) 0.5710(7) 0.8261(6) 0.0277 1.0000 Uani .
C46 C 0.2670(8) 0.4991(7) 0.7803(5) 0.0258 1.0000 Uani .
C51 C 0.4094(8) 0.3952(7) 0.6757(5) 0.0243 1.0000 Uani .
C52 C 0.5047(9) 0.4728(7) 0.7097(6) 0.0309 1.0000 Uani .
C53 C 0.5755(10) 0.5189(9) 0.6714(6) 0.0386 1.0000 Uani .
C54 C 0.5504(12) 0.4915(11) 0.6002(7) 0.0513 1.0000 Uani .
C55 C 0.4577(11) 0.4113(9) 0.5648(6) 0.0411 1.0000 Uani .
C56 C 0.3887(10) 0.3654(8) 0.6035(5) 0.0328 1.0000 Uani .
C61 C 0.2007(8) 0.2526(7) 0.6840(5) 0.0248 1.0000 Uani .
C62 C 0.1606(9) 0.1629(7) 0.6956(5) 0.0278 1.0000 Uani .
C63 C 0.0542(9) 0.1051(8) 0.6712(6) 0.0345 1.0000 Uani .
C64 C -0.0143(9) 0.1386(9) 0.6356(6) 0.0400 1.0000 Uani .
C65 C 0.0238(10) 0.2255(9) 0.6215(6) 0.0405 1.0000 Uani .
C66 C 0.1317(10) 0.2847(9) 0.6447(6) 0.0361 1.0000 Uani .
C71 C 0.1357(8) 0.2945(7) 1.0141(5) 0.0224 1.0000 Uani .
C72 C 0.2299(9) 0.3523(7) 1.0613(5) 0.0283 1.0000 Uani .
C73 C 0.2281(10) 0.3780(8) 1.1320(6) 0.0360 1.0000 Uani .
C74 C 0.1317(11) 0.3440(9) 1.1579(6) 0.0397 1.0000 Uani .
C75 C 0.0311(12) 0.2888(8) 1.1121(6) 0.0471 1.0000 Uani .
C76 C 0.0383(9) 0.2622(8) 1.0415(6) 0.0314 1.0000 Uani .
C81 C 0.0459(7) 0.3218(7) 0.8886(6) 0.0247 1.0000 Uani .
C82 C 0.0351(8) 0.3152(8) 0.8180(5) 0.0264 1.0000 Uani .
C83 C -0.0330(9) 0.3584(8) 0.7907(6) 0.0344 1.0000 Uani .
C84 C -0.0912(10) 0.4103(8) 0.8363(6) 0.0383 1.0000 Uani .
C85 C -0.0814(9) 0.4185(8) 0.9051(6) 0.0350 1.0000 Uani .
C86 C -0.0111(8) 0.3748(8) 0.9327(6) 0.0316 1.0000 Uani .
C91 C 0.0566(7) 0.1314(6) 0.8906(5) 0.0198 1.0000 Uani .
C92 C -0.0144(8) 0.0890(7) 0.8268(5) 0.0261 1.0000 Uani .
C93 C -0.0700(9) -0.0098(8) 0.8055(6) 0.0332 1.0000 Uani .
C94 C -0.0576(9) -0.0682(8) 0.8458(6) 0.0347 1.0000 Uani .
C95 C 0.0112(9) -0.0264(8) 0.9097(6) 0.0315 1.0000 Uani .
C96 C 0.0673(8) 0.0725(7) 0.9316(6) 0.0274 1.0000 Uani .
C101 C 0.5171(8) 0.0476(7) 0.6933(6) 0.0261 1.0000 Uani .
C102 C 0.4788(9) -0.0039(7) 0.7405(6) 0.0302 1.0000 Uani .
C103 C 0.5214(11) -0.0757(9) 0.7489(7) 0.0429 1.0000 Uani .
C104 C 0.6073(12) -0.0965(10) 0.7135(8) 0.0557 1.0000 Uani .
C105 C 0.6457(12) -0.0454(10) 0.6681(8) 0.0547 1.0000 Uani .
C106 C 0.6021(10) 0.0260(9) 0.6570(6) 0.0397 1.0000 Uani .
C111 C 0.3261(9) 0.0627(8) 0.6206(5) 0.0297 1.0000 Uani .
C112 C 0.2660(9) -0.0258(8) 0.6293(6) 0.0336 1.0000 Uani .
C113 C 0.1671(9) -0.0782(9) 0.5866(6) 0.0399 1.0000 Uani .
C114 C 0.1263(11) -0.0452(10) 0.5386(7) 0.0490 1.0000 Uani .
C115 C 0.1870(11) 0.0422(9) 0.5291(6) 0.0413 1.0000 Uani .
C116 C 0.2865(9) 0.0966(8) 0.5699(5) 0.0314 1.0000 Uani .
C121 C 0.5390(9) 0.1948(8) 0.6232(6) 0.0301 1.0000 Uani .
C122 C 0.6167(10) 0.2846(8) 0.6511(7) 0.0374 1.0000 Uani .
C123 C 0.6908(11) 0.3196(10) 0.6103(7) 0.0487 1.0000 Uani .
C124 C 0.6881(12) 0.2649(12) 0.5415(8) 0.0580 1.0000 Uani .
C125 C 0.6081(13) 0.1768(11) 0.5128(8) 0.0564 1.0000 Uani .
C126 C 0.5349(10) 0.1408(9) 0.5534(6) 0.0401 1.0000 Uani .
C131 C 0.0129(18) 0.4706(13) 0.3950(9) 0.0843 1.0000 Uani .
C141 C 0.626(3) 0.3466(17) 0.3911(10) 0.1400 1.0000 Uani .
H221 H 0.2076 0.0745 0.8021 0.0282 1.0000 Uiso R
H231 H 0.1230 -0.0911 0.7371 0.0333 1.0000 Uiso R
H241 H 0.1606 -0.2134 0.7746 0.0454 1.0000 Uiso R
H251 H 0.2795 -0.1733 0.8791 0.0547 1.0000 Uiso R
H261 H 0.3764 -0.0114 0.9369 0.0420 1.0000 Uiso R
H321 H 0.2700 0.0775 1.0211 0.0337 1.0000 Uiso R
H331 H 0.2987 0.1155 1.1412 0.0476 1.0000 Uiso R
H341 H 0.4269 0.2613 1.2101 0.0511 1.0000 Uiso R
H351 H 0.5270 0.3711 1.1554 0.0425 1.0000 Uiso R
H361 H 0.5053 0.3299 1.0347 0.0387 1.0000 Uiso R
H521 H 0.5204 0.4935 0.7593 0.0371 1.0000 Uiso R
H531 H 0.6409 0.5692 0.6945 0.0463 1.0000 Uiso R
H541 H 0.5954 0.5266 0.5742 0.0616 1.0000 Uiso R
H551 H 0.4433 0.3894 0.5152 0.0493 1.0000 Uiso R
H561 H 0.3258 0.3124 0.5801 0.0394 1.0000 Uiso R
H621 H 0.2077 0.1407 0.7211 0.0333 1.0000 Uiso R
H631 H 0.0285 0.0432 0.6788 0.0414 1.0000 Uiso R
H641 H -0.0888 0.1009 0.6206 0.0480 1.0000 Uiso R
H651 H -0.0241 0.2459 0.5953 0.0486 1.0000 Uiso R
H661 H 0.1579 0.3447 0.6344 0.0433 1.0000 Uiso R
H721 H 0.2965 0.3740 1.0439 0.0340 1.0000 Uiso R
H731 H 0.2924 0.4189 1.1632 0.0432 1.0000 Uiso R
H741 H 0.1325 0.3577 1.2070 0.0477 1.0000 Uiso R
H751 H -0.0365 0.2716 1.1295 0.0566 1.0000 Uiso R
H761 H -0.0251 0.2203 1.0098 0.0376 1.0000 Uiso R
H821 H 0.0754 0.2802 0.7878 0.0317 1.0000 Uiso R
H831 H -0.0401 0.3530 0.7424 0.0413 1.0000 Uiso R
H841 H -0.1383 0.4401 0.8185 0.0460 1.0000 Uiso R
H851 H -0.1217 0.4538 0.9350 0.0420 1.0000 Uiso R
H861 H -0.0032 0.3817 0.9813 0.0380 1.0000 Uiso R
H921 H -0.0240 0.1284 0.7985 0.0313 1.0000 Uiso R
H931 H -0.1176 -0.0380 0.7624 0.0398 1.0000 Uiso R
H941 H -0.0956 -0.1364 0.8302 0.0417 1.0000 Uiso R
H951 H 0.0194 -0.0660 0.9381 0.0377 1.0000 Uiso R
H961 H 0.1138 0.1006 0.9751 0.0328 1.0000 Uiso R
H1021 H 0.4230 0.0115 0.7668 0.0362 1.0000 Uiso R
H1031 H 0.4921 -0.1119 0.7790 0.0515 1.0000 Uiso R
H1041 H 0.6386 -0.1447 0.7207 0.0668 1.0000 Uiso R
H1051 H 0.7037 -0.0595 0.6435 0.0656 1.0000 Uiso R
H1061 H 0.6297 0.0599 0.6251 0.0476 1.0000 Uiso R
H1121 H 0.2925 -0.0495 0.6638 0.0403 1.0000 Uiso R
H1131 H 0.1272 -0.1392 0.5915 0.0479 1.0000 Uiso R
H1141 H 0.0569 -0.0809 0.5114 0.0588 1.0000 Uiso R
H1151 H 0.1596 0.0647 0.4941 0.0496 1.0000 Uiso R
H1161 H 0.3272 0.1562 0.5634 0.0377 1.0000 Uiso R
H1221 H 0.6193 0.3223 0.6983 0.0448 1.0000 Uiso R
H1231 H 0.7441 0.3818 0.6296 0.0584 1.0000 Uiso R
H1241 H 0.7412 0.2881 0.5143 0.0696 1.0000 Uiso R
H1251 H 0.6033 0.1408 0.4650 0.0676 1.0000 Uiso R
H1261 H 0.4813 0.0789 0.5339 0.0481 1.0000 Uiso R
H1311 H 0.0766 0.4564 0.4099 0.1011 1.0000 Uiso R
H1312 H -0.0504 0.4221 0.3983 0.1011 1.0000 Uiso R
H1411 H 0.5770 0.3128 0.4160 0.1678 1.0000 Uiso R
H1412 H 0.5850 0.3622 0.3574 0.1678 1.0000 Uiso R

loop_
_atom_site_aniso_label
_atom_site_aniso_U_11
_atom_site_aniso_U_22
_atom_site_aniso_U_33
_atom_site_aniso_U_23
_atom_site_aniso_U_13
_atom_site_aniso_U_12
Pt1 0.01701(17) 0.01527(16) 0.02031(18) 0.00514(14) 0.00384(14) 0.00569(13)
Pt2 0.01888(18) 0.01853(17) 0.02154(19) 0.00479(14) 0.00484(14) 0.00665(14)
I1 0.0193(3) 0.0186(3) 0.0268(3) 0.0043(2) 0.0017(2) 0.0024(2)
Cl1 0.110(4) 0.114(4) 0.066(3) 0.036(3) 0.022(3) 0.041(3)
Cl2 0.150(5) 0.067(3) 0.080(3) 0.029(3) 0.024(3) 0.042(3)
Cl3 0.125(5) 0.101(4) 0.085(4) 0.019(3) 0.015(3) 0.060(4)
Cl4 0.211(8) 0.079(4) 0.128(6) 0.008(4) 0.084(6) 0.037(5)
P1 0.0186(11) 0.0182(11) 0.0234(12) 0.0059(9) 0.0019(9) 0.0069(9)
P2 0.0233(12) 0.0191(11) 0.0224(12) 0.0061(10) 0.0039(10) 0.0067(10)
P3 0.0153(11) 0.0208(11) 0.0221(12) 0.0060(9) 0.0056(9) 0.0060(9)
P4 0.0261(13) 0.0211(12) 0.0239(13) 0.0036(10) 0.0094(10) 0.0093(10)
P5 0.0406(19) 0.0411(19) 0.065(2) -0.0075(17) 0.0027(17) 0.0119(15)
F1 0.100(9) 0.113(10) 0.139(11) -0.030(8) -0.060(8) 0.044(8)
F2 0.175(14) 0.128(11) 0.092(9) -0.007(8) 0.065(9) 0.047(10)
F3 0.104(8) 0.046(5) 0.085(7) 0.004(5) 0.004(6) 0.016(5)
F4 0.045(6) 0.103(9) 0.194(14) 0.056(9) -0.025(7) 0.016(6)
F5 0.100(8) 0.101(9) 0.103(9) 0.012(7) 0.056(7) 0.023(7)
F6 0.059(6) 0.042(5) 0.216(15) -0.005(7) 0.036(8) 0.005(5)
F13 0.021(3) 0.046(4) 0.045(4) 0.018(3) 0.013(3) 0.008(3)
F14 0.017(3) 0.063(5) 0.075(5) 0.025(4) 0.013(3) 0.019(3)
F15 0.033(4) 0.066(5) 0.071(5) 0.038(4) 0.003(3) 0.026(4)
F16 0.033(3) 0.050(4) 0.047(4) 0.028(3) 0.005(3) 0.018(3)
F43 0.046(4) 0.029(3) 0.018(3) 0.005(2) 0.005(3) 0.016(3)
F44 0.065(5) 0.026(3) 0.041(4) 0.004(3) 0.011(3) 0.030(3)
F45 0.082(5) 0.029(3) 0.045(4) 0.015(3) 0.011(4) 0.034(4)
F46 0.059(4) 0.034(3) 0.030(3) 0.017(3) 0.008(3) 0.019(3)
C11 0.021(5) 0.017(4) 0.025(5) 0.006(4) -0.004(4) 0.007(4)
C12 0.032(5) 0.020(5) 0.024(5) 0.007(4) 0.007(4) 0.014(4)
C13 0.023(5) 0.025(5) 0.047(7) 0.015(5) 0.006(5) 0.010(4)
C14 0.017(5) 0.028(5) 0.055(7) 0.011(5) 0.014(5) 0.012(4)
C15 0.018(5) 0.031(5) 0.048(7) 0.013(5) 0.002(4) 0.011(4)
C16 0.032(6) 0.028(5) 0.034(6) 0.013(4) 0.002(4) 0.016(4)
C21 0.021(5) 0.021(5) 0.026(5) 0.008(4) 0.008(4) 0.011(4)
C22 0.025(5) 0.027(5) 0.025(5) 0.013(4) 0.011(4) 0.012(4)
C23 0.034(6) 0.017(4) 0.028(5) 0.003(4) 0.007(4) 0.004(4)
C24 0.044(7) 0.018(5) 0.047(7) 0.004(5) 0.010(5) 0.009(5)
C25 0.039(7) 0.012(5) 0.078(9) 0.015(5) -0.017(6) -0.001(4)
C26 0.035(6) 0.033(6) 0.042(6) 0.014(5) -0.002(5) 0.016(5)
C31 0.020(4) 0.019(4) 0.018(4) 0.003(4) -0.001(4) 0.004(4)
C32 0.029(5) 0.026(5) 0.031(5) 0.012(4) 0.003(4) 0.008(4)
C33 0.034(6) 0.053(7) 0.039(7) 0.025(6) 0.004(5) 0.013(5)
C34 0.043(7) 0.052(8) 0.031(6) 0.007(5) 0.001(5) 0.018(6)
C35 0.045(7) 0.021(5) 0.031(6) -0.004(4) -0.006(5) 0.009(5)
C36 0.027(5) 0.032(6) 0.035(6) 0.010(5) 0.002(4) 0.004(4)
C41 0.024(5) 0.015(4) 0.016(4) 0.005(3) 0.004(4) 0.008(4)
C42 0.018(4) 0.012(4) 0.031(5) 0.009(4) 0.003(4) 0.004(3)
C43 0.017(4) 0.016(4) 0.025(5) 0.002(4) 0.003(4) 0.003(3)
C44 0.029(5) 0.014(4) 0.036(6) 0.004(4) 0.003(4) 0.010(4)
C45 0.034(6) 0.018(5) 0.034(6) 0.009(4) 0.005(4) 0.013(4)
C46 0.034(5) 0.025(5) 0.021(5) 0.008(4) 0.006(4) 0.012(4)
C51 0.031(5) 0.017(4) 0.028(5) 0.011(4) 0.002(4) 0.009(4)
C52 0.032(6) 0.025(5) 0.031(5) 0.005(4) 0.015(5) 0.003(4)
C53 0.041(7) 0.035(6) 0.038(6) 0.017(5) 0.018(5) 0.000(5)
C54 0.061(9) 0.063(9) 0.047(8) 0.034(7) 0.032(7) 0.023(7)
C55 0.063(8) 0.038(6) 0.030(6) 0.018(5) 0.022(6) 0.018(6)
C56 0.052(7) 0.028(5) 0.024(5) 0.012(4) 0.008(5) 0.017(5)
C61 0.026(5) 0.024(5) 0.021(5) 0.001(4) 0.003(4) 0.008(4)
C62 0.032(6) 0.027(5) 0.026(5) 0.005(4) 0.010(4) 0.013(4)
C63 0.040(6) 0.024(5) 0.026(6) -0.003(4) 0.004(5) -0.002(5)
C64 0.022(5) 0.048(7) 0.034(6) -0.001(5) 0.001(5) -0.003(5)
C65 0.039(7) 0.043(7) 0.033(6) 0.003(5) -0.007(5) 0.014(6)
C66 0.040(6) 0.036(6) 0.034(6) 0.010(5) 0.000(5) 0.017(5)
C71 0.031(5) 0.015(4) 0.023(5) 0.003(4) 0.011(4) 0.011(4)
C72 0.027(5) 0.026(5) 0.027(5) 0.005(4) 0.001(4) 0.004(4)
C73 0.046(7) 0.032(6) 0.029(6) 0.006(5) 0.007(5) 0.015(5)
C74 0.056(8) 0.043(7) 0.024(6) 0.012(5) 0.016(5) 0.017(6)
C75 0.080(9) 0.027(6) 0.020(5) 0.002(4) 0.032(6) -0.006(6)
C76 0.026(5) 0.035(6) 0.033(6) 0.010(5) 0.013(4) 0.009(4)
C81 0.017(4) 0.016(4) 0.041(6) 0.006(4) 0.006(4) 0.008(4)
C82 0.024(5) 0.032(5) 0.024(5) 0.008(4) 0.002(4) 0.010(4)
C83 0.038(6) 0.042(6) 0.029(6) 0.008(5) 0.001(5) 0.025(5)
C84 0.041(6) 0.034(6) 0.044(7) 0.004(5) 0.004(5) 0.026(5)
C85 0.038(6) 0.026(5) 0.040(7) 0.001(5) 0.006(5) 0.020(5)
C86 0.021(5) 0.032(6) 0.036(6) 0.001(5) 0.001(4) 0.009(4)
C91 0.018(4) 0.018(4) 0.026(5) 0.008(4) 0.007(4) 0.009(3)
C92 0.022(5) 0.023(5) 0.029(5) 0.005(4) 0.005(4) 0.003(4)
C93 0.027(5) 0.029(5) 0.040(6) 0.003(5) 0.009(5) 0.011(4)
C94 0.033(6) 0.023(5) 0.044(7) 0.005(5) 0.011(5) 0.007(4)
C95 0.030(5) 0.030(5) 0.038(6) 0.017(5) 0.014(5) 0.008(4)
C96 0.026(5) 0.021(5) 0.031(5) 0.004(4) 0.008(4) 0.004(4)
C101 0.022(5) 0.026(5) 0.032(6) 0.003(4) 0.008(4) 0.015(4)
C102 0.031(6) 0.022(5) 0.038(6) 0.006(4) 0.008(5) 0.012(4)
C103 0.048(7) 0.047(7) 0.047(7) 0.021(6) 0.015(6) 0.026(6)
C104 0.062(9) 0.050(8) 0.075(10) 0.022(7) 0.020(8) 0.043(7)
C105 0.060(9) 0.054(8) 0.064(9) 0.014(7) 0.029(7) 0.040(7)
C106 0.040(7) 0.047(7) 0.040(7) 0.014(6) 0.015(5) 0.025(6)
C111 0.035(6) 0.028(5) 0.028(5) 0.004(4) 0.006(4) 0.016(4)
C112 0.037(6) 0.033(6) 0.024(5) 0.001(4) 0.007(5) 0.008(5)
C113 0.034(6) 0.036(6) 0.033(6) -0.005(5) 0.004(5) 0.000(5)
C114 0.041(7) 0.048(8) 0.038(7) -0.007(6) 0.007(6) 0.003(6)
C115 0.053(8) 0.048(7) 0.024(6) 0.004(5) 0.000(5) 0.025(6)
C116 0.038(6) 0.035(6) 0.022(5) 0.005(4) 0.005(4) 0.015(5)
C121 0.039(6) 0.037(6) 0.029(5) 0.019(5) 0.016(5) 0.024(5)
C122 0.041(7) 0.031(6) 0.042(7) 0.014(5) 0.021(5) 0.008(5)
C123 0.042(7) 0.043(7) 0.057(8) 0.018(6) 0.014(6) 0.002(6)
C124 0.050(8) 0.069(10) 0.066(10) 0.032(8) 0.035(8) 0.017(7)
C125 0.065(9) 0.058(9) 0.047(8) 0.010(7) 0.030(7) 0.023(8)
C126 0.051(7) 0.040(7) 0.033(6) 0.011(5) 0.022(5) 0.017(6)
C131 0.132(17) 0.075(12) 0.077(12) 0.037(10) 0.057(12) 0.061(12)
C141 0.27(3) 0.13(2) 0.056(12) 0.005(13) 0.003(17) 0.14(2)

loop_
_atom_type_symbol
_atom_type_scat_dispersion_real
_atom_type_scat_dispersion_imag
_atom_type_scat_Cromer_Mann_a1
_atom_type_scat_Cromer_Mann_b1
_atom_type_scat_Cromer_Mann_a2
_atom_type_scat_Cromer_Mann_b2
_atom_type_scat_Cromer_Mann_a3
_atom_type_scat_Cromer_Mann_b3
_atom_type_scat_Cromer_Mann_a4
_atom_type_scat_Cromer_Mann_b4
_atom_type_scat_Cromer_Mann_c
_atom_type_scat_source
C 0.0033 0.0016 2.3100 20.8439 1.0200 10.2075 1.5886 0.5687 0.8650 51.6512 0.2156 'International Tables Vol C 4.2.6.8 and 6.1.1.4'
H 0.0000 0.0000 0.4930 10.5109 0.3229 26.1257 0.1402 3.1424 0.0408 57.7998 0.0030 'International Tables Vol C 4.2.6.8 and 6.1.1.4'
Cl 0.1484 0.1585 11.4604 0.0104 7.1964 1.1662 6.2556 18.5194 1.6455 47.7784 -9.5574 'International Tables Vol C 4.2.6.8 and 6.1.1.4'
F 0.0171 0.0103 3.5392 10.2825 2.6412 4.2944 1.5170 0.2615 1.0243 26.1476 0.2776 'International Tables Vol C 4.2.6.8 and 6.1.1.4'
I -0.4742 1.8119 20.1472 4.3470 18.9949 0.3814 7.5138 27.7660 2.2735 66.8776 4.0712 'International Tables Vol C 4.2.6.8 and 6.1.1.4'
P 0.1023 0.0942 6.4345 1.9067 4.1791 27.1570 1.7800 0.5260 1.4908 68.1645 1.1149 'International Tables Vol C 4.2.6.8 and 6.1.1.4'
Pt -1.7033 8.3905 27.0059 1.5129 17.7639 8.8117 15.7131 0.4246 5.7837 38.6103 11.6883 'International Tables Vol C 4.2.6.8 and 6.1.1.4'

loop_
_exptl_crystal_face_index_h
_exptl_crystal_face_index_k
_exptl_crystal_face_index_l
_exptl_crystal_face_perp_dist
1 0 0 0.220
-1 0 0 0.200
0 1 0 0.100
0 -1 0 0.030
0 0 1 0.100
1 0 3 0.058
0 1 -1 0.083
-1 4 -4 0.070
-1 -7 -7 0.045

loop_
_geom_angle_atom_site_label_1
_geom_angle_atom_site_label_2
_geom_angle_atom_site_label_3
_geom_angle
_geom_angle_publ_flag
Pt2 Pt1 I1 57.149(17) yes
Pt2 Pt1 P1 79.39(6) yes
I1 Pt1 P1 92.59(6) yes
Pt2 Pt1 P3 142.85(6) yes
I1 Pt1 P3 158.50(6) yes
P1 Pt1 P3 98.96(8) yes
Pt2 Pt1 C42 93.6(3) yes
I1 Pt1 C42 79.5(2) yes
P1 Pt1 C42 171.5(3) yes
P3 Pt1 C42 89.5(3) yes
Pt1 Pt2 I1 56.888(16) yes
Pt1 Pt2 P2 79.71(6) yes
I1 Pt2 P2 93.25(6) yes
Pt1 Pt2 P4 143.87(7) yes
I1 Pt2 P4 158.28(7) yes
P2 Pt2 P4 97.25(9) yes
Pt1 Pt2 C12 93.1(3) yes
I1 Pt2 C12 79.0(3) yes
P2 Pt2 C12 171.5(3) yes
P4 Pt2 C12 91.2(3) yes
Pt2 I1 Pt1 65.964(17) yes
Pt1 P1 C11 112.7(3) yes
Pt1 P1 C21 120.2(3) yes
C11 P1 C21 99.9(4) yes
Pt1 P1 C31 110.7(3) yes
C11 P1 C31 103.7(4) yes
C21 P1 C31 108.0(4) yes
Pt2 P2 C41 113.2(3) yes
Pt2 P2 C51 110.9(3) yes
C41 P2 C51 104.1(4) yes
Pt2 P2 C61 117.9(3) yes
C41 P2 C61 99.5(4) yes
C51 P2 C61 109.9(5) yes
Pt1 P3 C71 110.9(3) yes
Pt1 P3 C81 114.5(3) yes
C71 P3 C81 104.9(5) yes
Pt1 P3 C91 118.0(3) yes
C71 P3 C91 102.8(4) yes
C81 P3 C91 104.4(4) yes
Pt2 P4 C101 113.8(3) yes
Pt2 P4 C111 119.1(3) yes
C101 P4 C111 103.1(5) yes
Pt2 P4 C121 110.9(4) yes
C101 P4 C121 104.4(5) yes
C111 P4 C121 104.1(5) yes
F1 P5 F2 91.4(9) yes
F1 P5 F3 90.4(7) yes
F2 P5 F3 89.4(7) yes
F1 P5 F4 179.5(7) yes
F2 P5 F4 89.0(8) yes
F3 P5 F4 89.3(6) yes
F1 P5 F5 88.4(8) yes
F2 P5 F5 177.9(7) yes
F3 P5 F5 88.6(6) yes
F4 P5 F5 91.3(8) yes
F1 P5 F6 89.7(7) yes
F2 P5 F6 91.8(7) yes
F3 P5 F6 178.8(7) yes
F4 P5 F6 90.7(7) yes
F5 P5 F6 90.3(7) yes
P1 C11 C12 119.4(7) yes
P1 C11 C16 121.1(8) yes
C12 C11 C16 119.3(9) yes
C11 C12 Pt2 122.3(7) yes
C11 C12 C13 117.5(9) yes
Pt2 C12 C13 120.0(7) yes
C12 C13 F13 121.0(9) yes
C12 C13 C14 121.5(10) yes
F13 C13 C14 117.4(9) yes
C13 C14 F14 117.8(10) yes
C13 C14 C15 120.2(9) yes
F14 C14 C15 122.0(10) yes
F15 C15 C14 120.1(9) yes
F15 C15 C16 119.9(10) yes
C14 C15 C16 120.0(10) yes
C11 C16 F16 123.1(9) yes
C11 C16 C15 121.4(10) yes
F16 C16 C15 115.4(9) yes
P1 C21 C22 118.8(7) yes
P1 C21 C26 121.8(8) yes
C22 C21 C26 118.9(9) yes
C21 C22 C23 120.8(9) yes
C21 C22 H221 119.6 no
C23 C22 H221 119.6 no
C22 C23 C24 119.4(10) yes
C22 C23 H231 120.3 no
C24 C23 H231 120.3 no
C23 C24 C25 120.5(10) yes
C23 C24 H241 119.8 no
C25 C24 H241 119.8 no
C24 C25 C26 120.3(10) yes
C24 C25 H251 119.9 no
C26 C25 H251 119.8 no
C21 C26 C25 119.9(10) yes
C21 C26 H261 120.1 no
C25 C26 H261 120.1 no
P1 C31 C32 125.1(7) yes
P1 C31 C36 116.8(7) yes
C32 C31 C36 118.0(9) yes
C31 C32 C33 120.7(10) yes
C31 C32 H321 119.6 no
C33 C32 H321 119.7 no
C32 C33 C34 121.2(11) yes
C32 C33 H331 119.4 no
C34 C33 H331 119.4 no
C33 C34 C35 118.9(11) yes
C33 C34 H341 120.6 no
C35 C34 H341 120.6 no
C34 C35 C36 120.1(10) yes
C34 C35 H351 119.9 no
C36 C35 H351 119.9 no
C31 C36 C35 121.0(10) yes
C31 C36 H361 119.5 no
C35 C36 H361 119.5 no
P2 C41 C42 119.9(6) yes
P2 C41 C46 122.4(7) yes
C42 C41 C46 117.5(8) yes
C41 C42 Pt1 121.4(6) yes
C41 C42 C43 116.7(8) yes
Pt1 C42 C43 121.8(7) yes
F43 C43 C42 119.6(8) yes
F43 C43 C44 115.9(8) yes
C42 C43 C44 124.4(9) yes
C43 C44 F44 121.6(10) yes
C43 C44 C45 118.1(9) yes
F44 C44 C45 120.2(8) yes
C44 C45 F45 119.6(9) yes
C44 C45 C46 117.7(9) yes
F45 C45 C46 122.6(10) yes
F46 C46 C45 114.3(9) yes
F46 C46 C41 120.5(8) yes
C45 C46 C41 125.2(9) yes
P2 C51 C52 116.0(8) yes
P2 C51 C56 124.5(8) yes
C52 C51 C56 118.7(10) yes
C51 C52 C53 120.7(10) yes
C51 C52 H521 119.7 no
C53 C52 H521 119.7 no
C52 C53 C54 119.6(11) yes
C52 C53 H531 120.2 no
C54 C53 H531 120.2 no
C53 C54 C55 120.5(11) yes
C53 C54 H541 119.7 no
C55 C54 H541 119.8 no
C54 C55 C56 119.1(11) yes
C54 C55 H551 120.4 no
C56 C55 H551 120.4 no
C51 C56 C55 121.2(11) yes
C51 C56 H561 119.4 no
C55 C56 H561 119.4 no
P2 C61 C62 116.7(8) yes
P2 C61 C66 123.5(8) yes
C62 C61 C66 119.4(10) yes
C61 C62 C63 121.6(10) yes
C61 C62 H621 119.2 no
C63 C62 H621 119.2 no
C62 C63 C64 119.0(11) yes
C62 C63 H631 120.5 no
C64 C63 H631 120.5 no
C63 C64 C65 120.7(10) yes
C63 C64 H641 119.6 no
C65 C64 H641 119.6 no
C64 C65 C66 121.4(11) yes
C64 C65 H651 119.3 no
C66 C65 H651 119.3 no
C61 C66 C65 117.9(11) yes
C61 C66 H661 121.1 no
C65 C66 H661 121.1 no
P3 C71 C72 122.3(8) yes
P3 C71 C76 119.7(8) yes
C72 C71 C76 118.0(9) yes
C71 C72 C73 121.4(10) yes
C71 C72 H721 119.3 no
C73 C72 H721 119.3 no
C72 C73 C74 119.6(11) yes
C72 C73 H731 120.2 no
C74 C73 H731 120.2 no
C73 C74 C75 121.6(10) yes
C73 C74 H741 119.2 no
C75 C74 H741 119.2 no
C74 C75 C76 116.1(11) yes
C74 C75 H751 121.9 no
C76 C75 H751 121.9 no
C71 C76 C75 122.9(11) yes
C71 C76 H761 118.5 no
C75 C76 H761 118.6 no
P3 C81 C82 118.6(7) yes
P3 C81 C86 122.4(9) yes
C82 C81 C86 118.9(9) yes
C81 C82 C83 121.6(10) yes
C81 C82 H821 119.2 no
C83 C82 H821 119.2 no
C82 C83 C84 118.2(10) yes
C82 C83 H831 120.9 no
C84 C83 H831 120.9 no
C83 C84 C85 121.3(10) yes
C83 C84 H841 119.3 no
C85 C84 H841 119.3 no
C84 C85 C86 120.2(10) yes
C84 C85 H851 119.9 no
C86 C85 H851 119.9 no
C85 C86 C81 119.7(11) yes
C85 C86 H861 120.2 no
C81 C86 H861 120.2 no
P3 C91 C92 121.6(7) yes
P3 C91 C96 119.5(7) yes
C92 C91 C96 118.9(9) yes
C91 C92 C93 119.8(10) yes
C91 C92 H921 120.1 no
C93 C92 H921 120.1 no
C92 C93 C94 121.1(11) yes
C92 C93 H931 119.5 no
C94 C93 H931 119.5 no
C93 C94 C95 119.5(10) yes
C93 C94 H941 120.3 no
C95 C94 H941 120.3 no
C94 C95 C96 119.9(10) yes
C94 C95 H951 120.1 no
C96 C95 H951 120.1 no
C91 C96 C95 120.9(10) yes
C91 C96 H961 119.6 no
C95 C96 H961 119.6 no
P4 C101 C102 120.2(7) yes
P4 C101 C106 121.2(9) yes
C102 C101 C106 118.7(10) yes
C101 C102 C103 120.7(10) yes
C101 C102 H1021 119.7 no
C103 C102 H1021 119.7 no
C102 C103 C104 120.8(12) yes
C102 C103 H1031 119.6 no
C104 C103 H1031 119.6 no
C103 C104 C105 118.5(12) yes
C103 C104 H1041 120.7 no
C105 C104 H1041 120.7 no
C104 C105 C106 122.0(12) yes
C104 C105 H1051 119.0 no
C106 C105 H1051 119.0 no
C101 C106 C105 119.3(12) yes
C101 C106 H1061 120.4 no
C105 C106 H1061 120.4 no
P4 C111 C112 120.7(8) yes
P4 C111 C116 119.2(8) yes
C112 C111 C116 120.0(10) yes
C111 C112 C113 118.9(11) yes
C111 C112 H1121 120.5 no
C113 C112 H1121 120.5 no
C112 C113 C114 121.9(12) yes
C112 C113 H1131 119.1 no
C114 C113 H1131 119.1 no
C113 C114 C115 119.3(12) yes
C113 C114 H1141 120.4 no
C115 C114 H1141 120.4 no
C114 C115 C116 120.9(12) yes
C114 C115 H1151 119.5 no
C116 C115 H1151 119.5 no
C111 C116 C115 119.0(11) yes
C111 C116 H1161 120.5 no
C115 C116 H1161 120.5 no
P4 C121 C122 120.6(8) yes
P4 C121 C126 119.5(9) yes
C122 C121 C126 119.5(10) yes
C121 C122 C123 119.8(11) yes
C121 C122 H1221 120.1 no
C123 C122 H1221 120.1 no
C122 C123 C124 120.6(12) yes
C122 C123 H1231 119.7 no
C124 C123 H1231 119.7 no
C123 C124 C125 119.6(12) yes
C123 C124 H1241 120.2 no
C125 C124 H1241 120.2 no
C124 C125 C126 120.0(13) yes
C124 C125 H1251 120.0 no
C126 C125 H1251 120.0 no
C121 C126 C125 120.4(12) yes
C121 C126 H1261 119.8 no
C125 C126 H1261 119.8 no
Cl1 C131 Cl2 112.1(10) yes
Cl1 C131 H1311 108.8 no
Cl2 C131 H1311 108.8 no
Cl1 C131 H1312 108.8 no
Cl2 C131 H1312 108.8 no
H1311 C131 H1312 109.5 no
Cl4 C141 Cl3 100.8(15) yes
Cl4 C141 H1411 111.6 no
Cl3 C141 H1411 111.6 no
Cl4 C141 H1412 111.6 no
Cl3 C141 H1412 111.6 no
H1411 C141 H1412 109.5 no

loop_
_geom_bond_atom_site_label_1
_geom_bond_atom_site_label_2
_geom_bond_distance
_geom_bond_publ_flag
Pt1 Pt2 2.9478(5) yes
Pt1 I1 2.7035(7) yes
Pt1 P1 2.364(2) yes
Pt1 P3 2.302(2) yes
Pt1 C42 2.068(9) yes
Pt2 I1 2.7115(7) yes
Pt2 P2 2.355(3) yes
Pt2 P4 2.309(2) yes
Pt2 C12 2.069(9) yes
Cl1 C131 1.742(17) yes
Cl2 C131 1.728(16) yes
Cl3 C141 1.90(3) yes
Cl4 C141 1.80(2) yes
P1 C11 1.837(10) yes
P1 C21 1.817(10) yes
P1 C31 1.824(10) yes
P2 C41 1.847(9) yes
P2 C51 1.821(10) yes
P2 C61 1.821(10) yes
P3 C71 1.821(10) yes
P3 C81 1.831(10) yes
P3 C91 1.818(9) yes
P4 C101 1.831(10) yes
P4 C111 1.842(11) yes
P4 C121 1.824(11) yes
P5 F1 1.578(11) yes
P5 F2 1.585(12) yes
P5 F3 1.594(10) yes
P5 F4 1.564(10) yes
P5 F5 1.590(11) yes
P5 F6 1.581(10) yes
F13 C13 1.339(12) yes
F14 C14 1.335(11) yes
F15 C15 1.345(12) yes
F16 C16 1.347(12) yes
F43 C43 1.358(11) yes
F44 C44 1.334(11) yes
F45 C45 1.335(11) yes
F46 C46 1.383(11) yes
C11 C12 1.408(13) yes
C11 C16 1.403(13) yes
C12 C13 1.398(13) yes
C13 C14 1.414(15) yes
C14 C15 1.338(16) yes
C15 C16 1.386(14) yes
C21 C22 1.386(13) yes
C21 C26 1.415(13) yes
C22 C23 1.406(13) yes
C22 H221 0.950 no
C23 C24 1.358(15) yes
C23 H231 0.950 no
C24 C25 1.412(17) yes
C24 H241 0.950 no
C25 C26 1.363(15) yes
C25 H251 0.950 no
C26 H261 0.950 no
C31 C32 1.399(13) yes
C31 C36 1.414(13) yes
C32 C33 1.370(15) yes
C32 H321 0.950 no
C33 C34 1.389(17) yes
C33 H331 0.950 no
C34 C35 1.404(17) yes
C34 H341 0.950 no
C35 C36 1.370(15) yes
C35 H351 0.950 no
C36 H361 0.950 no
C41 C42 1.426(13) yes
C41 C46 1.362(12) yes
C42 C43 1.378(12) yes
C43 C44 1.377(13) yes
C44 C45 1.392(15) yes
C45 C46 1.366(13) yes
C51 C52 1.413(14) yes
C51 C56 1.381(14) yes
C52 C53 1.389(14) yes
C52 H521 0.950 no
C53 C54 1.369(17) yes
C53 H531 0.950 no
C54 C55 1.418(19) yes
C54 H541 0.950 no
C55 C56 1.380(15) yes
C55 H551 0.950 no
C56 H561 0.950 no
C61 C62 1.387(14) yes
C61 C66 1.415(14) yes
C62 C63 1.378(15) yes
C62 H621 0.950 no
C63 C64 1.379(17) yes
C63 H631 0.950 no
C64 C65 1.370(17) yes
C64 H641 0.950 no
C65 C66 1.396(16) yes
C65 H651 0.950 no
C66 H661 0.950 no
C71 C72 1.398(14) yes
C71 C76 1.412(13) yes
C72 C73 1.368(15) yes
C72 H721 0.950 no
C73 C74 1.390(16) yes
C73 H731 0.950 no
C74 C75 1.436(18) yes
C74 H741 0.950 no
C75 C76 1.380(14) yes
C75 H751 0.950 no
C76 H761 0.950 no
C81 C82 1.395(14) yes
C81 C86 1.386(13) yes
C82 C83 1.388(14) yes
C82 H821 0.950 no
C83 C84 1.403(14) yes
C83 H831 0.950 no
C84 C85 1.351(16) yes
C84 H841 0.950 no
C85 C86 1.418(15) yes
C85 H851 0.950 no
C86 H861 0.950 no
C91 C92 1.409(13) yes
C91 C96 1.389(14) yes
C92 C93 1.378(14) yes
C92 H921 0.950 no
C93 C94 1.378(16) yes
C93 H931 0.950 no
C94 C95 1.397(16) yes
C94 H941 0.950 no
C95 C96 1.381(14) yes
C95 H951 0.950 no
C96 H961 0.950 no
C101 C102 1.411(15) yes
C101 C106 1.400(14) yes
C102 C103 1.367(15) yes
C102 H1021 0.950 no
C103 C104 1.397(17) yes
C103 H1031 0.950 no
C104 C105 1.38(2) yes
C104 H1041 0.950 no
C105 C106 1.388(17) yes
C105 H1051 0.950 no
C106 H1061 0.950 no
C111 C112 1.398(15) yes
C111 C116 1.388(15) yes
C112 C113 1.388(15) yes
C112 H1121 0.950 no
C113 C114 1.342(19) yes
C113 H1131 0.950 no
C114 C115 1.395(18) yes
C114 H1141 0.950 no
C115 C116 1.384(16) yes
C115 H1151 0.950 no
C116 H1161 0.950 no
C121 C122 1.375(16) yes
C121 C126 1.396(15) yes
C122 C123 1.381(16) yes
C122 H1221 0.950 no
C123 C124 1.387(19) yes
C123 H1231 0.950 no
C124 C125 1.37(2) yes
C124 H1241 0.950 no
C125 C126 1.376(17) yes
C125 H1251 0.950 no
C126 H1261 0.950 no
C131 H1311 0.950 no
C131 H1312 0.950 no
C141 H1411 0.950 no
C141 H1412 0.950 no

loop_
_geom_contact_atom_site_label_1
_geom_contact_atom_site_label_2
_geom_contact_distance
_geom_contact_site_symmetry_2
_geom_contact_publ_flag
I1 F43 3.505(6) 2_667 no
Cl1 F45 3.326(9) 2_566 no
Cl2 F2 3.35(2) 2_566 no
Cl2 C131 3.46(2) 2_566 no
Cl2 Cl3 3.593(8) 1_455 no
Cl3 F6 3.22(1) 2_666 no
Cl3 C55 3.51(2) 2_666 no
Cl3 F46 3.513(9) 2_666 no
Cl4 C24 3.56(1) 2_656 no
F1 C55 3.38(1) . no
F1 C56 3.50(2) . no
F1 C105 3.56(2) 2_656 no
F3 C63 3.44(1) 2_556 no
F3 C93 3.46(1) 2_556 no
F3 C105 3.57(2) 2_656 no
F4 C131 3.48(2) . no
F4 C23 3.55(1) 2_556 no
F5 C104 3.40(2) 2_656 no
F5 C93 3.46(1) 2_556 no
F5 C94 3.59(1) 2_556 no
F6 C131 3.27(3) . no
F6 C54 3.39(2) 2_666 no
F13 C84 3.21(1) 1_655 no
F13 C83 3.51(1) 1_655 no
F14 C92 2.80(1) 1_655 no
F14 C81 3.10(1) 1_655 no
F14 C86 3.18(1) 1_655 no
F14 C82 3.23(1) 1_655 no
F14 C85 3.36(1) 1_655 no
F14 C93 3.36(2) 1_655 no
F14 C83 3.42(1) 1_655 no
F14 C91 3.45(1) 1_655 no
F14 C84 3.47(1) 1_655 no
F15 F44 3.55(1) 2_667 no
F15 C32 3.56(1) 2_657 no
F15 C26 3.58(2) 2_657 no
F16 F16 3.38(2) 2_657 no
F16 C26 3.43(2) 2_657 no
F43 C85 3.48(1) 2_567 no
F44 C15 3.53(1) 2_667 no
F45 C25 3.19(1) 1_565 no
F45 C24 3.23(2) 1_565 no
F46 C141 3.50(3) 2_666 no
C35 C45 3.58(2) 2_667 no
C64 C114 3.45(2) 2_556 no
C65 C114 3.60(2) 2_556 no
C95 C95 3.54(2) 2_557 no
C95 C96 3.59(2) 2_557 no

loop_
_geom_torsion_atom_site_label_1
_geom_torsion_atom_site_label_2
_geom_torsion_atom_site_label_3
_geom_torsion_atom_site_label_4
_geom_torsion
_geom_torsion_publ_flag
Pt1 Pt2 P2 C41 30.9(3) no
Pt1 Pt2 P2 C51 147.5(3) no
Pt1 Pt2 P2 C61 -84.6(4) no
Pt1 Pt2 P4 C101 -88.8(4) no
Pt1 Pt2 P4 C111 33.2(5) no
Pt1 Pt2 P4 C121 153.9(4) no
Pt1 Pt2 C12 C11 18.1(7) no
Pt1 Pt2 C12 C13 -156.5(7) no
Pt1 I1 Pt2 P2 75.49(7) no
Pt1 I1 Pt2 P4 -165.6(2) no
Pt1 I1 Pt2 C12 -101.2(3) no
Pt1 P1 C11 C12 -33.3(8) no
Pt1 P1 C11 C16 151.1(7) no
Pt1 P1 C21 C22 16(1) no
Pt1 P1 C21 C26 -172.6(8) no
Pt1 P1 C31 C32 116(1) no
Pt1 P1 C31 C36 -61(1) no
Pt1 P3 C71 C72 10(1) no
Pt1 P3 C71 C76 -170.2(9) no
Pt1 P3 C81 C82 53.7(7) no
Pt1 P3 C81 C86 -126.0(7) no
Pt1 P3 C91 C92 -93.7(8) no
Pt1 P3 C91 C96 85.5(9) no
Pt1 C42 C41 P2 1.2(9) no
Pt1 C42 C41 C46 176.6(6) no
Pt1 C42 C43 F43 -0(1) no
Pt1 C42 C43 C44 -178.1(7) no
Pt2 Pt1 P1 C11 32.3(3) no
Pt2 Pt1 P1 C21 -85.0(4) no
Pt2 Pt1 P1 C31 148.0(3) no
Pt2 Pt1 P3 C71 158.3(4) no
Pt2 Pt1 P3 C81 -83.1(4) no
Pt2 Pt1 P3 C91 40.3(4) no
Pt2 Pt1 C42 C41 20.1(6) no
Pt2 Pt1 C42 C43 -156.4(6) no
Pt2 I1 Pt1 P1 75.61(6) no
Pt2 I1 Pt1 P3 -161.7(2) no
Pt2 I1 Pt1 C42 -101.2(3) no
Pt2 P2 C41 C42 -29.9(7) no
Pt2 P2 C41 C46 154.9(6) no
Pt2 P2 C51 C52 -60.9(9) no
Pt2 P2 C51 C56 109(1) no
Pt2 P2 C61 C62 15.8(9) no
Pt2 P2 C61 C66 -172.4(8) no
Pt2 P4 C101 C102 52.6(8) no
Pt2 P4 C101 C106 -128.8(7) no
Pt2 P4 C111 C112 -89(1) no
Pt2 P4 C111 C116 87.4(9) no
Pt2 P4 C121 C122 22(1) no
Pt2 P4 C121 C126 -166(1) no
Pt2 C12 C11 P1 5(1) no
Pt2 C12 C11 C16 -179.5(6) no
Pt2 C12 C13 F13 -1(1) no
Pt2 C12 C13 C14 176.9(7) no
I1 Pt1 Pt2 P2 -100.79(6) no
I1 Pt1 Pt2 P4 171.0(1) no
I1 Pt1 Pt2 C12 74.6(2) no
I1 Pt1 P1 C11 -23.6(3) no
I1 Pt1 P1 C21 -140.9(4) no
I1 Pt1 P1 C31 92.1(3) no
I1 Pt1 P3 C71 -47.6(5) no
I1 Pt1 P3 C81 71.0(4) no
I1 Pt1 P3 C91 -165.6(4) no
I1 Pt1 C42 C41 75.7(6) no
I1 Pt1 C42 C43 -100.7(6) no
I1 Pt2 Pt1 P1 -100.11(5) no
I1 Pt2 Pt1 P3 169.0(1) no
I1 Pt2 Pt1 C42 75.1(2) no
I1 Pt2 P2 C41 -24.6(3) no
I1 Pt2 P2 C51 92.0(3) no
I1 Pt2 P2 C61 -140.1(4) no
I1 Pt2 P4 C101 70.5(4) no
I1 Pt2 P4 C111 -167.6(5) no
I1 Pt2 P4 C121 -46.9(5) no
I1 Pt2 C12 C11 73.4(7) no
I1 Pt2 C12 C13 -101.1(7) no
P1 Pt1 Pt2 P2 159.10(7) no
P1 Pt1 Pt2 P4 70.9(1) no
P1 Pt1 Pt2 C12 -25.5(2) no
P1 Pt1 P3 C71 74.1(4) no
P1 Pt1 P3 C81 -167.4(3) no
P1 Pt1 P3 C91 -43.9(4) no
P1 C11 C12 C13 179.6(6) no
P1 C11 C16 F16 -1(1) no
P1 C11 C16 C15 -180.0(7) no
P1 C21 C22 C23 173.6(8) no
P1 C21 C26 C25 -177(1) no
P1 C31 C32 C33 -179(1) no
P1 C31 C36 C35 177(1) no
P2 Pt2 Pt1 P3 68.2(1) no
P2 Pt2 Pt1 C42 -25.7(2) no
P2 Pt2 P4 C101 -171.3(4) no
P2 Pt2 P4 C111 -49.3(5) no
P2 Pt2 P4 C121 71.4(4) no
P2 C41 C42 C43 177.8(6) no
P2 C41 C46 F46 -1(1) no
P2 C41 C46 C45 179.8(8) no
P2 C51 C52 C53 171(1) no
P2 C51 C56 C55 -171(1) no
P2 C61 C62 C63 170.6(8) no
P2 C61 C66 C65 -169.2(9) no
P3 Pt1 Pt2 P4 -20.0(2) no
P3 Pt1 Pt2 C12 -116.3(3) no
P3 Pt1 P1 C11 174.6(3) no
P3 Pt1 P1 C21 57.3(4) no
P3 Pt1 P1 C31 -69.7(3) no
P3 Pt1 C42 C41 -122.9(6) no
P3 Pt1 C42 C43 60.7(7) no
P3 C71 C72 C73 179(1) no
P3 C71 C76 C75 -177(1) no
P3 C81 C82 C83 178.7(7) no
P3 C81 C86 C85 -178.3(7) no
P3 C91 C92 C93 177.8(9) no
P3 C91 C96 C95 -177.8(9) no
P4 Pt2 Pt1 C42 -113.9(2) no
P4 Pt2 P2 C41 174.5(3) no
P4 Pt2 P2 C51 -68.9(3) no
P4 Pt2 P2 C61 59.0(4) no
P4 Pt2 C12 C11 -126.1(7) no
P4 Pt2 C12 C13 59.4(7) no
P4 C101 C102 C103 176.6(8) no
P4 C101 C106 C105 -178.3(8) no
P4 C111 C112 C113 176.5(9) no
P4 C111 C116 C115 -176.0(9) no
P4 C121 C122 C123 171(1) no
P4 C121 C126 C125 -172(1) no
F13 C13 C12 C11 -176.0(8) no
F13 C13 C14 F14 -4(1) no
F13 C13 C14 C15 179.4(9) no
F14 C14 C13 C12 177.5(8) no
F14 C14 C15 F15 2(2) no
F14 C14 C15 C16 -177.8(9) no
F15 C15 C14 C13 178.1(9) no
F15 C15 C16 F16 -0(1) no
F15 C15 C16 C11 179.0(8) no
F16 C16 C11 C12 -176.2(8) no
F16 C16 C15 C14 179.5(9) no
F43 C43 C42 C41 -176.9(7) no
F43 C43 C44 F44 1(1) no
F43 C43 C44 C45 -178.8(8) no
F44 C44 C43 C42 178.7(8) no
F44 C44 C45 F45 -0(1) no
F44 C44 C45 C46 178.6(8) no
F45 C45 C44 C43 179.3(8) no
F45 C45 C46 F46 -1(1) no
F45 C45 C46 C41 178.7(9) no
F46 C46 C41 C42 -176.0(7) no
F46 C46 C45 C44 -179.5(8) no
C11 P1 C21 C22 -107.6(9) no
C11 P1 C21 C26 64(1) no
C11 P1 C31 C32 -123(1) no
C11 P1 C31 C36 60(1) no
C11 C12 C13 C14 2(1) no
C11 C16 C15 C14 -1(2) no
C12 Pt2 Pt1 C42 149.8(3) no
C12 Pt2 P4 C101 8.2(4) no
C12 Pt2 P4 C111 130.1(5) no
C12 Pt2 P4 C121 -109.1(5) no
C12 C11 P1 C21 95.4(8) no
C12 C11 P1 C31 -153.1(7) no
C12 C11 C16 C15 5(1) no
C12 C13 C14 C15 1(1) no
C13 C12 C11 C16 -5(1) no
C13 C14 C15 C16 -2(2) no
C16 C11 P1 C21 -80.1(8) no
C16 C11 P1 C31 31.3(8) no
C21 P1 C31 C32 -18(1) no
C21 P1 C31 C36 165.6(9) no
C21 C22 C23 C24 1(2) no
C21 C26 C25 C24 6(2) no
C22 C21 P1 C31 144.3(8) no
C22 C21 C26 C25 -5(2) no
C22 C23 C24 C25 0(2) no
C23 C22 C21 C26 2(2) no
C23 C24 C25 C26 -4(2) no
C26 C21 P1 C31 -44(1) no
C31 C32 C33 C34 2(2) no
C31 C36 C35 C34 2(2) no
C32 C31 C36 C35 0(2) no
C32 C33 C34 C35 0(2) no
C33 C32 C31 C36 -2(2) no
C33 C34 C35 C36 -2(2) no
C41 P2 C51 C52 61(1) no
C41 P2 C51 C56 -129(1) no
C41 P2 C61 C62 -107.0(9) no
C41 P2 C61 C66 65(1) no
C41 C42 C43 C44 5(1) no
C41 C46 C45 C44 -0(2) no
C42 Pt1 P3 C71 -106.4(5) no
C42 Pt1 P3 C81 12.1(4) no
C42 Pt1 P3 C91 135.6(5) no
C42 C41 P2 C51 -150.5(7) no
C42 C41 P2 C61 96.1(7) no
C42 C41 C46 C45 4(1) no
C42 C43 C44 C45 -1(1) no
C43 C42 C41 C46 -7(1) no
C43 C44 C45 C46 -2(1) no
C46 C41 P2 C51 34.3(8) no
C46 C41 P2 C61 -79.1(8) no
C51 P2 C61 C62 144.2(8) no
C51 P2 C61 C66 -44(1) no
C51 C52 C53 C54 3(2) no
C51 C56 C55 C54 -1(2) no
C52 C51 P2 C61 167.0(9) no
C52 C51 C56 C55 -1(2) no
C52 C53 C54 C55 -5(2) no
C53 C52 C51 C56 1(2) no
C53 C54 C55 C56 4(2) no
C56 C51 P2 C61 -23(1) no
C61 C62 C63 C64 -1(2) no
C61 C66 C65 C64 -1(2) no
C62 C61 C66 C65 2(2) no
C62 C63 C64 C65 3(2) no
C63 C62 C61 C66 -2(2) no
C63 C64 C65 C66 -2(2) no
C71 P3 C81 C82 175.6(7) no
C71 P3 C81 C86 -4.2(9) no
C71 P3 C91 C92 144.1(9) no
C71 P3 C91 C96 -36.8(9) no
C71 C72 C73 C74 2(2) no
C71 C76 C75 C74 -6(2) no
C72 C71 P3 C81 -114(1) no
C72 C71 P3 C91 137(1) no
C72 C71 C76 C75 3(2) no
C72 C73 C74 C75 -5(2) no
C73 C72 C71 C76 -1(2) no
C73 C74 C75 C76 7(2) no
C76 C71 P3 C81 66(1) no
C76 C71 P3 C91 -43(1) no
C81 P3 C91 C92 35(1) no
C81 P3 C91 C96 -146.2(9) no
C81 C82 C83 C84 0(2) no
C81 C86 C85 C84 -1(2) no
C82 C81 P3 C91 -76.7(8) no
C82 C81 C86 C85 2(1) no
C82 C83 C84 C85 0(2) no
C83 C82 C81 C86 -1(1) no
C83 C84 C85 C86 0(2) no
C86 C81 P3 C91 103.5(8) no
C91 C92 C93 C94 0(2) no
C91 C96 C95 C94 -0(2) no
C92 C91 C96 C95 1(2) no
C92 C93 C94 C95 1(2) no
C93 C92 C91 C96 -1(2) no
C93 C94 C95 C96 -1(2) no
C101 P4 C111 C112 38(1) no
C101 P4 C111 C116 -145.4(9) no
C101 P4 C121 C122 -101(1) no
C101 P4 C121 C126 71(1) no
C101 C102 C103 C104 3(2) no
C101 C106 C105 C104 1(2) no
C102 C101 P4 C111 -77.8(8) no
C102 C101 P4 C121 173.6(7) no
C102 C101 C106 C105 0(1) no
C102 C103 C104 C105 -2(2) no
C103 C102 C101 C106 -2(1) no
C103 C104 C105 C106 0(2) no
C106 C101 P4 C111 100.8(8) no
C106 C101 P4 C121 -7.7(9) no
C111 P4 C121 C122 152(1) no
C111 P4 C121 C126 -37(1) no
C111 C112 C113 C114 -2(2) no
C111 C116 C115 C114 0(2) no
C112 C111 P4 C121 147(1) no
C112 C111 C116 C115 1(2) no
C112 C113 C114 C115 3(2) no
C113 C112 C111 C116 -0(2) no
C113 C114 C115 C116 -2(2) no
C116 C111 P4 C121 -37(1) no
C121 C122 C123 C124 -0(2) no
C121 C126 C125 C124 2(3) no
C122 C121 C126 C125 0(2) no
C122 C123 C124 C125 3(3) no
C123 C122 C121 C126 -1(2) no
C123 C124 C125 C126 -4(3) no

loop_
_oxford_twin_element_scale_factors
0.8146(9)
0.1854(9)
